data_4069396
loop_
_publ_author_name
'Zabula, Alexander V.'
'Pape, Tania'
'Hupka, Florian'
'Hepp, Alexander'
'Hahn, F. Ekkehardt'

_publ_section_title
;
 N,S- and N,O-Substituted Stannylenes: Preparation and X-ray Diffraction
 Studies
;
_journal_issue 14
_journal_name_full Organometallics
_journal_page_first 4221
_journal_paper_doi 10.1021/om900174q
_journal_volume 28
_journal_year 2009
_chemical_formula_sum 'C24 H44 N2 O4 Si4 Sn3'
_chemical_formula_weight 893.04
_chemical_name_systematic
; 
 ? 
;
_space_group_IT_number 2
_symmetry_cell_setting triclinic
_symmetry_space_group_name_Hall '-P 1'
_symmetry_space_group_name_H-M 'P -1'
_atom_sites_solution_hydrogens geom
_atom_sites_solution_primary direct
_atom_sites_solution_secondary difmap
_audit_creation_method SHELXL-97
_cell_angle_alpha 106.0600(10)
_cell_angle_beta 90.5640(10)
_cell_angle_gamma 100.2650(10)
_cell_formula_units_Z 4
_cell_length_a 12.6118(4)
_cell_length_b 16.8354(5)
_cell_length_c 17.5351(5)
_cell_measurement_reflns_used 900
_cell_measurement_temperature 153(1)
_cell_measurement_theta_max 22.5
_cell_measurement_theta_min 1
_cell_volume 3513.67(18)
_computing_cell_refinement 'APEX2(Bruker AXS, 2007)'
_computing_data_collection 'APEX2(Bruker AXS, 2007)'
_computing_data_reduction 'SAINT,SADABS (Bruker AXS, 2007 )'
_computing_molecular_graphics
;
ORTEP3,L.J. Farrugia, J. Appl. Cryst. (1997) 30, 565
;
_computing_structure_refinement
;
SHELXL-97, G. M. Sheldrick, Acta Cryst. (2008) A64, 112-122
;
_computing_structure_solution
;
SHELXS-97 , G. M. Sheldrick, Acta Cryst. (2008) A64, 112-122
;
_diffrn_ambient_temperature 153(1)
_diffrn_detector_area_resol_mean 80
_diffrn_measured_fraction_theta_full 0.995
_diffrn_measured_fraction_theta_max 0.995
_diffrn_measurement_device_type 'CCD area detector'
_diffrn_measurement_method 'Omega and Phi scans'
_diffrn_radiation_monochromator graphite
_diffrn_radiation_source 'rotating anode'
_diffrn_radiation_type MoK\a
_diffrn_radiation_wavelength 0.71073
_diffrn_reflns_av_R_equivalents 0.0232
_diffrn_reflns_av_sigmaI/netI 0.0349
_diffrn_reflns_limit_h_max 17
_diffrn_reflns_limit_h_min -17
_diffrn_reflns_limit_k_max 23
_diffrn_reflns_limit_k_min -23
_diffrn_reflns_limit_l_max 23
_diffrn_reflns_limit_l_min -24
_diffrn_reflns_number 39335
_diffrn_reflns_theta_full 29.13
_diffrn_reflns_theta_max 29.13
_diffrn_reflns_theta_min 1.21
_exptl_absorpt_coefficient_mu 2.282
_exptl_absorpt_correction_T_max 0.8752
_exptl_absorpt_correction_T_min 0.5993
_exptl_absorpt_correction_type multi-scan
_exptl_absorpt_process_details
; 
 Corrections were done with the SADABS program, utilizing the none merged
 raw data obtained from the integration process. Integration and final cell
 refinement were done with SAINT.

 SADABS reports ratio of Tmin/Tmax = 0.708215  

;
_exptl_crystal_colour colourless
_exptl_crystal_density_diffrn 1.688
_exptl_crystal_density_method 'not measured'
_exptl_crystal_description prism
_exptl_crystal_F_000 1760
_exptl_crystal_size_max 0.25
_exptl_crystal_size_mid 0.11
_exptl_crystal_size_min 0.06
_refine_diff_density_max 0.551
_refine_diff_density_min -0.591
_refine_diff_density_rms 0.091
_refine_ls_extinction_method none
_refine_ls_goodness_of_fit_ref 1.029
_refine_ls_hydrogen_treatment noref
_refine_ls_matrix_type full
_refine_ls_number_parameters 691
_refine_ls_number_reflns 18821
_refine_ls_number_restraints 0
_refine_ls_restrained_S_all 1.029
_refine_ls_R_factor_all 0.0355
_refine_ls_R_factor_gt 0.0272
_refine_ls_shift/su_max 0.003
_refine_ls_shift/su_mean 0.000
_refine_ls_structure_factor_coef Fsqd
_refine_ls_weighting_details 'calc w=1/[\s^2^(Fo^2^)+(0.0198P)^2^+1.9278P] where P=(Fo^2^+2Fc^2^)/3'
_refine_ls_weighting_scheme calc
_refine_ls_wR_factor_gt 0.0563
_refine_ls_wR_factor_ref 0.0591
_reflns_number_gt 15867
_reflns_number_total 18821
_reflns_threshold_expression >2sigma(I)
_cod_data_source_file om900174q_si_002.cif
_cod_data_source_block sad
_cod_original_sg_symbol_H-M P-1
_cod_database_code 4069396

loop_
_symmetry_equiv_pos_as_xyz
'x, y, z'
'-x, -y, -z'

loop_
_atom_site_label
_atom_site_type_symbol
_atom_site_fract_x
_atom_site_fract_y
_atom_site_fract_z
_atom_site_U_iso_or_equiv
_atom_site_adp_type
_atom_site_occupancy
_atom_site_symmetry_multiplicity
_atom_site_calc_flag
_atom_site_refinement_flags
Sn4 Sn 0.133435(14) 0.264498(11) 0.251529(10) 0.02340(4) Uani 1 1 d .
Sn2 Sn 0.262913(14) 0.625546(11) 0.313872(11) 0.02433(4) Uani 1 1 d .
Sn3 Sn 0.635288(14) 0.702463(11) 0.119561(11) 0.02546(4) Uani 1 1 d .
Sn1 Sn 0.450555(14) 0.773860(11) 0.257538(10) 0.02304(4) Uani 1 1 d .
Sn5 Sn 0.032690(14) 0.401428(11) 0.167358(11) 0.02561(4) Uani 1 1 d .
Sn6 Sn 0.363422(15) 0.329554(11) 0.377430(11) 0.02642(4) Uani 1 1 d .
Si6 Si -0.18367(6) 0.26323(5) 0.16528(4) 0.02652(15) Uani 1 1 d .
Si2 Si 0.13345(6) 0.78100(5) 0.34173(5) 0.02700(16) Uani 1 1 d .
Si7 Si 0.35936(6) 0.12934(5) 0.29495(4) 0.02774(16) Uani 1 1 d .
Si1 Si 0.29619(6) 0.79157(5) 0.47512(4) 0.02802(16) Uani 1 1 d .
Si4 Si 0.60769(7) 0.87087(5) 0.07175(5) 0.02992(17) Uani 1 1 d .
Si3 Si 0.76517(6) 0.89628(5) 0.21400(5) 0.02820(16) Uani 1 1 d .
Si8 Si 0.22824(7) 0.17523(5) 0.44057(5) 0.02975(17) Uani 1 1 d .
Si5 Si -0.02950(7) 0.22054(5) 0.03025(5) 0.03077(17) Uani 1 1 d .
O2 O 0.60375(14) 0.71959(11) 0.24462(11) 0.0270(4) Uani 1 1 d .
O3 O 0.29234(14) 0.68416(11) 0.21568(10) 0.0256(4) Uani 1 1 d .
C8 C 0.2789(2) 0.64551(16) 0.13540(15) 0.0231(5) Uani 1 1 d .
N3 N -0.06507(17) 0.28374(14) 0.11878(13) 0.0250(5) Uani 1 1 d .
N2 N 0.66888(17) 0.83339(13) 0.14037(13) 0.0253(5) Uani 1 1 d .
O4 O 0.46123(14) 0.70651(12) 0.13028(11) 0.0287(4) Uani 1 1 d .
O1 O 0.43624(14) 0.67829(12) 0.32303(11) 0.0282(4) Uani 1 1 d .
C7 C 0.3684(2) 0.65603(16) 0.09072(15) 0.0237(5) Uani 1 1 d .
C1 C 0.6102(2) 0.66001(16) 0.28316(15) 0.0260(5) Uani 1 1 d .
C12 C 0.3602(2) 0.61576(18) 0.01007(16) 0.0318(6) Uani 1 1 d .
H12 H 0.4214 0.6215 -0.0205 0.038 Uiso 1 1 calc R
C2 C 0.5207(2) 0.63782(16) 0.32482(15) 0.0251(5) Uani 1 1 d .
C10 C 0.1733(2) 0.55932(18) 0.01744(17) 0.0325(6) Uani 1 1 d .
H10 H 0.1063 0.5269 -0.0079 0.039 Uiso 1 1 calc R
C3 C 0.5212(2) 0.57843(17) 0.36559(17) 0.0308(6) Uani 1 1 d .
H3 H 0.4605 0.5633 0.3938 0.037 Uiso 1 1 calc R
C6 C 0.6990(2) 0.62229(17) 0.28336(17) 0.0306(6) Uani 1 1 d .
H6 H 0.7600 0.6371 0.2553 0.037 Uiso 1 1 calc R
C11 C 0.2627(2) 0.56698(19) -0.02644(17) 0.0355(7) Uani 1 1 d .
H11 H 0.2577 0.5388 -0.0817 0.043 Uiso 1 1 calc R
C48 C 0.1734(3) 0.2665(2) 0.50206(19) 0.0485(9) Uani 1 1 d .
H48A H 0.2318 0.3158 0.5191 0.073 Uiso 1 1 calc R
H48B H 0.1425 0.2528 0.5489 0.073 Uiso 1 1 calc R
H48C H 0.1173 0.2789 0.4705 0.073 Uiso 1 1 calc R
C21 C 0.8853(3) 0.9530(2) 0.1765(2) 0.0434(8) Uani 1 1 d .
H21A H 0.9212 0.9121 0.1401 0.065 Uiso 1 1 calc R
H21B H 0.9357 0.9865 0.2214 0.065 Uiso 1 1 calc R
H21C H 0.8619 0.9903 0.1482 0.065 Uiso 1 1 calc R
C19 C 0.7045(3) 0.9753(2) 0.2886(2) 0.0538(10) Uani 1 1 d .
H19A H 0.6723 1.0100 0.2618 0.081 Uiso 1 1 calc R
H19B H 0.7607 1.0113 0.3284 0.081 Uiso 1 1 calc R
H19C H 0.6485 0.9461 0.3149 0.081 Uiso 1 1 calc R
C24 C 0.5927(3) 0.79062(19) -0.02744(17) 0.0378(7) Uani 1 1 d .
H24A H 0.6641 0.7802 -0.0442 0.057 Uiso 1 1 calc R
H24B H 0.5584 0.8115 -0.0665 0.057 Uiso 1 1 calc R
H24C H 0.5478 0.7381 -0.0237 0.057 Uiso 1 1 calc R
C4 C 0.6111(2) 0.54078(18) 0.36522(17) 0.0341(7) Uani 1 1 d .
H4 H 0.6117 0.4998 0.3931 0.041 Uiso 1 1 calc R
C23 C 0.4733(3) 0.8957(2) 0.10185(19) 0.0464(8) Uani 1 1 d .
H23A H 0.4227 0.8435 0.0994 0.070 Uiso 1 1 calc R
H23B H 0.4460 0.9237 0.0657 0.070 Uiso 1 1 calc R
H23C H 0.4805 0.9330 0.1563 0.070 Uiso 1 1 calc R
C22 C 0.6868(3) 0.9692(2) 0.0551(2) 0.0548(10) Uani 1 1 d .
H22A H 0.7002 1.0136 0.1057 0.082 Uiso 1 1 calc R
H22B H 0.6458 0.9872 0.0173 0.082 Uiso 1 1 calc R
H22C H 0.7559 0.9581 0.0337 0.082 Uiso 1 1 calc R
O7 O 0.03831(14) 0.37185(11) 0.28092(10) 0.0240(4) Uani 1 1 d .
O6 O 0.31630(14) 0.29789(11) 0.25087(10) 0.0262(4) Uani 1 1 d .
O5 O 0.17189(14) 0.33891(12) 0.16508(11) 0.0285(4) Uani 1 1 d .
O8 O 0.19774(16) 0.35119(12) 0.36798(11) 0.0326(4) Uani 1 1 d .
N1 N 0.23653(17) 0.74423(13) 0.38012(12) 0.0243(4) Uani 1 1 d .
N4 N 0.30540(18) 0.20303(13) 0.36686(12) 0.0248(5) Uani 1 1 d .
C25 C 0.3539(2) 0.35375(16) 0.20871(14) 0.0230(5) Uani 1 1 d .
C32 C 0.0727(2) 0.43407(16) 0.35011(15) 0.0235(5) Uani 1 1 d .
C26 C 0.2780(2) 0.37523(16) 0.16306(15) 0.0231(5) Uani 1 1 d .
C33 C 0.0278(2) 0.50538(16) 0.37563(17) 0.0276(6) Uani 1 1 d .
H33 H -0.0300 0.5128 0.3448 0.033 Uiso 1 1 calc R
C9 C 0.1811(2) 0.59881(17) 0.09841(16) 0.0281(6) Uani 1 1 d .
H9 H 0.1193 0.5939 0.1285 0.034 Uiso 1 1 calc R
C31 C 0.1576(2) 0.42370(16) 0.39618(16) 0.0262(5) Uani 1 1 d .
C27 C 0.3118(2) 0.42974(17) 0.11809(17) 0.0300(6) Uani 1 1 d .
H27 H 0.2606 0.4437 0.0863 0.036 Uiso 1 1 calc R
C30 C 0.4625(2) 0.38847(17) 0.20960(16) 0.0274(6) Uani 1 1 d .
H30 H 0.5143 0.3743 0.2408 0.033 Uiso 1 1 calc R
C35 C 0.1511(2) 0.55627(18) 0.49099(17) 0.0338(6) Uani 1 1 d .
H35 H 0.1785 0.5984 0.5387 0.041 Uiso 1 1 calc R
C28 C 0.4209(2) 0.46412(17) 0.11943(17) 0.0313(6) Uani 1 1 d .
H28 H 0.4440 0.5018 0.0887 0.038 Uiso 1 1 calc R
C29 C 0.4955(2) 0.44386(17) 0.16502(16) 0.0298(6) Uani 1 1 d .
H29 H 0.5698 0.4678 0.1660 0.036 Uiso 1 1 calc R
C34 C 0.0671(2) 0.56620(17) 0.44624(17) 0.0316(6) Uani 1 1 d .
H34 H 0.0357 0.6149 0.4636 0.038 Uiso 1 1 calc R
C36 C 0.1960(2) 0.48398(18) 0.46616(16) 0.0333(6) Uani 1 1 d .
H36 H 0.2531 0.4764 0.4976 0.040 Uiso 1 1 calc R
C43 C 0.2657(3) 0.0761(2) 0.20506(18) 0.0427(8) Uani 1 1 d .
H43A H 0.1949 0.0546 0.2215 0.064 Uiso 1 1 calc R
H43B H 0.2949 0.0292 0.1712 0.064 Uiso 1 1 calc R
H43C H 0.2583 0.1165 0.1754 0.064 Uiso 1 1 calc R
C44 C 0.4873(2) 0.1793(2) 0.25996(19) 0.0412(7) Uani 1 1 d .
H44A H 0.4705 0.2155 0.2281 0.062 Uiso 1 1 calc R
H44B H 0.5227 0.1354 0.2275 0.062 Uiso 1 1 calc R
H44C H 0.5356 0.2132 0.3060 0.062 Uiso 1 1 calc R
C45 C 0.3969(3) 0.0454(2) 0.3350(2) 0.0449(8) Uani 1 1 d .
H45A H 0.4510 0.0711 0.3796 0.067 Uiso 1 1 calc R
H45B H 0.4268 0.0054 0.2930 0.067 Uiso 1 1 calc R
H45C H 0.3326 0.0159 0.3534 0.067 Uiso 1 1 calc R
C46 C 0.3071(3) 0.1440(2) 0.5151(2) 0.0538(9) Uani 1 1 d .
H46A H 0.3389 0.0955 0.4879 0.081 Uiso 1 1 calc R
H46B H 0.2589 0.1291 0.5546 0.081 Uiso 1 1 calc R
H46C H 0.3647 0.1912 0.5419 0.081 Uiso 1 1 calc R
C20 C 0.8280(3) 0.8316(2) 0.2662(2) 0.0519(9) Uani 1 1 d .
H20A H 0.7773 0.8131 0.3026 0.078 Uiso 1 1 calc R
H20B H 0.8943 0.8656 0.2964 0.078 Uiso 1 1 calc R
H20C H 0.8452 0.7824 0.2269 0.078 Uiso 1 1 calc R
C5 C 0.6990(2) 0.56298(18) 0.32448(18) 0.0355(7) Uani 1 1 d .
H5 H 0.7603 0.5373 0.3246 0.043 Uiso 1 1 calc R
C14 C 0.3935(3) 0.7305(2) 0.50241(18) 0.0394(7) Uani 1 1 d .
H14A H 0.3580 0.6715 0.4927 0.059 Uiso 1 1 calc R
H14B H 0.4173 0.7543 0.5588 0.059 Uiso 1 1 calc R
H14C H 0.4561 0.7336 0.4700 0.059 Uiso 1 1 calc R
C18 C 0.1751(3) 0.8378(2) 0.26621(19) 0.0399(7) Uani 1 1 d .
H18A H 0.2436 0.8769 0.2848 0.060 Uiso 1 1 calc R
H18B H 0.1195 0.8692 0.2585 0.060 Uiso 1 1 calc R
H18C H 0.1840 0.7970 0.2157 0.060 Uiso 1 1 calc R
C17 C 0.0229(2) 0.68973(19) 0.2937(2) 0.0401(7) Uani 1 1 d .
H17A H 0.0541 0.6444 0.2591 0.060 Uiso 1 1 calc R
H17B H -0.0275 0.7077 0.2619 0.060 Uiso 1 1 calc R
H17C H -0.0158 0.6694 0.3348 0.060 Uiso 1 1 calc R
C40 C -0.3067(2) 0.2188(2) 0.09620(19) 0.0412(7) Uani 1 1 d .
H40A H -0.3109 0.2541 0.0606 0.062 Uiso 1 1 calc R
H40B H -0.3711 0.2175 0.1270 0.062 Uiso 1 1 calc R
H40C H -0.3028 0.1616 0.0646 0.062 Uiso 1 1 calc R
C42 C -0.1743(3) 0.1894(2) 0.22588(19) 0.0413(7) Uani 1 1 d .
H42A H -0.1503 0.1392 0.1932 0.062 Uiso 1 1 calc R
H42B H -0.2454 0.1728 0.2449 0.062 Uiso 1 1 calc R
H42C H -0.1224 0.2172 0.2715 0.062 Uiso 1 1 calc R
C13 C 0.3704(3) 0.90050(19) 0.48326(19) 0.0415(7) Uani 1 1 d .
H13A H 0.4318 0.8975 0.4495 0.062 Uiso 1 1 calc R
H13B H 0.3966 0.9287 0.5386 0.062 Uiso 1 1 calc R
H13C H 0.3216 0.9323 0.4659 0.062 Uiso 1 1 calc R
C15 C 0.1989(3) 0.7986(2) 0.55602(17) 0.0425(8) Uani 1 1 d .
H15A H 0.1588 0.8435 0.5567 0.064 Uiso 1 1 calc R
H15B H 0.2389 0.8109 0.6074 0.064 Uiso 1 1 calc R
H15C H 0.1483 0.7448 0.5461 0.064 Uiso 1 1 calc R
C16 C 0.0728(3) 0.8563(2) 0.42024(19) 0.0428(8) Uani 1 1 d .
H16A H 0.0419 0.8281 0.4591 0.064 Uiso 1 1 calc R
H16B H 0.0160 0.8757 0.3958 0.064 Uiso 1 1 calc R
H16C H 0.1289 0.9047 0.4471 0.064 Uiso 1 1 calc R
C41 C -0.2132(2) 0.3630(2) 0.2335(2) 0.0434(8) Uani 1 1 d .
H41A H -0.1598 0.3835 0.2789 0.065 Uiso 1 1 calc R
H41B H -0.2856 0.3521 0.2527 0.065 Uiso 1 1 calc R
H41C H -0.2097 0.4056 0.2047 0.065 Uiso 1 1 calc R
C47 C 0.1131(3) 0.0881(2) 0.3948(2) 0.0475(9) Uani 1 1 d .
H47A H 0.0658 0.1073 0.3617 0.071 Uiso 1 1 calc R
H47B H 0.0721 0.0713 0.4368 0.071 Uiso 1 1 calc R
H47C H 0.1407 0.0399 0.3617 0.071 Uiso 1 1 calc R
C38 C 0.0644(3) 0.2855(2) -0.0202(2) 0.0516(9) Uani 1 1 d .
H38A H 0.0347 0.3347 -0.0225 0.077 Uiso 1 1 calc R
H38B H 0.0733 0.2518 -0.0743 0.077 Uiso 1 1 calc R
H38C H 0.1348 0.3040 0.0097 0.077 Uiso 1 1 calc R
C37 C 0.0378(4) 0.1360(2) 0.0471(2) 0.0618(11) Uani 1 1 d .
H37A H 0.1104 0.1610 0.0722 0.093 Uiso 1 1 calc R
H37B H 0.0431 0.0949 -0.0040 0.093 Uiso 1 1 calc R
H37C H -0.0047 0.1079 0.0819 0.093 Uiso 1 1 calc R
C39 C -0.1455(3) 0.1666(3) -0.0437(2) 0.0693(13) Uani 1 1 d .
H39A H -0.1947 0.1270 -0.0225 0.104 Uiso 1 1 calc R
H39B H -0.1186 0.1358 -0.0933 0.104 Uiso 1 1 calc R
H39C H -0.1841 0.2085 -0.0540 0.104 Uiso 1 1 calc R

loop_
_atom_site_aniso_label
_atom_site_aniso_U_11
_atom_site_aniso_U_22
_atom_site_aniso_U_33
_atom_site_aniso_U_23
_atom_site_aniso_U_13
_atom_site_aniso_U_12
Sn4 0.02376(9) 0.02217(8) 0.02409(9) 0.00615(7) 0.00219(7) 0.00440(7)
Sn2 0.02447(9) 0.02472(9) 0.02350(9) 0.00672(7) 0.00354(7) 0.00388(7)
Sn3 0.02310(9) 0.02466(9) 0.02648(9) 0.00335(7) 0.00495(7) 0.00494(7)
Sn1 0.02318(9) 0.02330(9) 0.02234(9) 0.00509(7) 0.00022(7) 0.00587(7)
Sn5 0.02257(9) 0.02589(9) 0.03130(10) 0.01217(8) 0.00102(7) 0.00571(7)
Sn6 0.02751(10) 0.02620(9) 0.02499(9) 0.00880(7) -0.00439(7) 0.00149(7)
Si6 0.0219(4) 0.0306(4) 0.0258(4) 0.0066(3) 0.0012(3) 0.0040(3)
Si2 0.0239(4) 0.0286(4) 0.0288(4) 0.0070(3) 0.0002(3) 0.0074(3)
Si7 0.0293(4) 0.0318(4) 0.0237(4) 0.0069(3) 0.0037(3) 0.0113(3)
Si1 0.0324(4) 0.0278(4) 0.0222(4) 0.0050(3) -0.0016(3) 0.0047(3)
Si4 0.0356(4) 0.0284(4) 0.0249(4) 0.0050(3) -0.0042(3) 0.0080(3)
Si3 0.0255(4) 0.0300(4) 0.0246(4) 0.0026(3) -0.0027(3) 0.0020(3)
Si8 0.0346(4) 0.0257(4) 0.0267(4) 0.0065(3) 0.0089(3) 0.0011(3)
Si5 0.0336(4) 0.0360(4) 0.0216(4) 0.0057(3) 0.0039(3) 0.0076(3)
O2 0.0220(9) 0.0323(10) 0.0305(10) 0.0129(8) 0.0048(8) 0.0085(8)
O3 0.0255(9) 0.0305(10) 0.0196(9) 0.0053(8) 0.0016(7) 0.0051(8)
C8 0.0233(13) 0.0271(13) 0.0217(12) 0.0095(10) -0.0011(10) 0.0083(10)
N3 0.0243(11) 0.0284(11) 0.0235(11) 0.0088(9) 0.0029(9) 0.0056(9)
N2 0.0245(11) 0.0250(11) 0.0230(11) 0.0023(9) -0.0012(9) 0.0035(9)
O4 0.0208(9) 0.0366(10) 0.0229(9) 0.0010(8) 0.0013(7) 0.0018(8)
O1 0.0232(9) 0.0353(10) 0.0321(10) 0.0159(9) 0.0049(8) 0.0108(8)
C7 0.0222(12) 0.0239(12) 0.0239(13) 0.0061(10) -0.0031(10) 0.0028(10)
C1 0.0253(13) 0.0269(13) 0.0243(13) 0.0045(11) -0.0024(10) 0.0056(11)
C12 0.0296(15) 0.0411(16) 0.0226(13) 0.0085(12) 0.0037(11) 0.0021(12)
C2 0.0251(13) 0.0268(13) 0.0240(13) 0.0065(11) -0.0031(10) 0.0076(10)
C10 0.0285(15) 0.0373(16) 0.0285(14) 0.0109(12) -0.0082(12) -0.0042(12)
C3 0.0327(15) 0.0320(14) 0.0283(14) 0.0093(12) -0.0024(12) 0.0070(12)
C6 0.0223(13) 0.0309(14) 0.0343(15) 0.0018(12) -0.0035(11) 0.0063(11)
C11 0.0400(17) 0.0409(17) 0.0209(13) 0.0062(12) -0.0032(12) -0.0006(13)
C48 0.066(2) 0.0368(17) 0.0369(18) 0.0037(14) 0.0239(17) 0.0037(16)
C21 0.0380(18) 0.0436(18) 0.0433(18) 0.0089(15) 0.0019(14) -0.0004(14)
C19 0.053(2) 0.046(2) 0.043(2) -0.0123(16) 0.0100(17) 0.0004(16)
C24 0.0417(17) 0.0425(17) 0.0256(14) 0.0043(13) -0.0022(13) 0.0073(14)
C4 0.0421(17) 0.0275(14) 0.0331(15) 0.0075(12) -0.0133(13) 0.0096(12)
C23 0.048(2) 0.063(2) 0.0350(17) 0.0114(16) -0.0027(15) 0.0320(17)
C22 0.072(3) 0.0387(18) 0.053(2) 0.0189(17) -0.0155(19) 0.0006(17)
O7 0.0224(9) 0.0248(9) 0.0239(9) 0.0046(7) 0.0007(7) 0.0061(7)
O6 0.0270(10) 0.0309(10) 0.0227(9) 0.0123(8) 0.0003(7) 0.0036(8)
O5 0.0212(9) 0.0355(10) 0.0346(11) 0.0170(9) 0.0056(8) 0.0090(8)
O8 0.0365(11) 0.0329(10) 0.0273(10) 0.0010(8) -0.0044(8) 0.0161(9)
N1 0.0250(11) 0.0266(11) 0.0200(10) 0.0036(9) -0.0001(9) 0.0065(9)
N4 0.0277(11) 0.0254(11) 0.0211(11) 0.0063(9) 0.0033(9) 0.0051(9)
C25 0.0279(13) 0.0229(12) 0.0177(12) 0.0048(10) 0.0025(10) 0.0049(10)
C32 0.0226(13) 0.0239(12) 0.0243(13) 0.0083(10) 0.0066(10) 0.0020(10)
C26 0.0219(12) 0.0245(12) 0.0234(13) 0.0059(10) 0.0056(10) 0.0070(10)
C33 0.0209(13) 0.0260(13) 0.0362(15) 0.0090(12) 0.0058(11) 0.0051(10)
C9 0.0233(13) 0.0326(14) 0.0288(14) 0.0117(12) -0.0006(11) 0.0015(11)
C31 0.0300(14) 0.0232(13) 0.0262(13) 0.0065(11) 0.0040(11) 0.0080(11)
C27 0.0306(15) 0.0331(15) 0.0325(15) 0.0152(12) 0.0065(12) 0.0120(12)
C30 0.0250(13) 0.0294(14) 0.0245(13) 0.0040(11) 0.0003(11) 0.0027(11)
C35 0.0410(17) 0.0295(14) 0.0260(14) 0.0027(12) 0.0066(12) 0.0019(12)
C28 0.0375(16) 0.0256(13) 0.0329(15) 0.0121(12) 0.0119(12) 0.0050(12)
C29 0.0276(14) 0.0280(14) 0.0279(14) 0.0026(11) 0.0053(11) -0.0020(11)
C34 0.0327(15) 0.0235(13) 0.0380(16) 0.0069(12) 0.0154(13) 0.0060(11)
C36 0.0411(17) 0.0345(15) 0.0233(14) 0.0062(12) -0.0013(12) 0.0083(13)
C43 0.0469(19) 0.0426(18) 0.0318(16) -0.0061(14) -0.0052(14) 0.0177(15)
C44 0.0325(16) 0.057(2) 0.0393(17) 0.0173(16) 0.0122(14) 0.0151(15)
C45 0.059(2) 0.0398(18) 0.0434(19) 0.0151(15) 0.0068(16) 0.0241(16)
C46 0.066(2) 0.066(2) 0.0369(19) 0.0275(18) 0.0103(17) 0.011(2)
C20 0.0407(19) 0.061(2) 0.055(2) 0.0270(18) -0.0230(16) -0.0054(16)
C5 0.0331(16) 0.0294(14) 0.0425(17) 0.0028(13) -0.0115(13) 0.0144(12)
C14 0.0469(19) 0.0443(18) 0.0282(15) 0.0105(13) -0.0071(13) 0.0122(15)
C18 0.0391(17) 0.0416(17) 0.0469(19) 0.0214(15) 0.0020(14) 0.0141(14)
C17 0.0274(15) 0.0380(17) 0.056(2) 0.0145(15) -0.0056(14) 0.0064(13)
C40 0.0306(16) 0.054(2) 0.0353(17) 0.0119(15) -0.0030(13) -0.0008(14)
C42 0.0379(17) 0.053(2) 0.0380(17) 0.0229(15) 0.0081(14) 0.0056(15)
C13 0.0477(19) 0.0325(16) 0.0373(17) 0.0046(13) -0.0090(14) -0.0015(14)
C15 0.056(2) 0.0443(18) 0.0241(15) 0.0038(13) 0.0094(14) 0.0108(16)
C16 0.0392(18) 0.0483(19) 0.0400(18) 0.0023(15) -0.0002(14) 0.0226(15)
C41 0.0269(15) 0.0489(19) 0.0479(19) 0.0006(16) 0.0061(14) 0.0108(14)
C47 0.047(2) 0.0367(17) 0.047(2) 0.0013(15) 0.0179(16) -0.0065(15)
C38 0.061(2) 0.059(2) 0.0347(18) 0.0134(16) 0.0182(17) 0.0087(18)
C37 0.105(3) 0.054(2) 0.0362(19) 0.0103(17) 0.018(2) 0.044(2)
C39 0.050(2) 0.100(3) 0.0339(19) -0.014(2) 0.0003(17) 0.003(2)

loop_
_atom_type_symbol
_atom_type_description
_atom_type_scat_dispersion_real
_atom_type_scat_dispersion_imag
_atom_type_scat_source
C C 0.0033 0.0016 'International Tables Vol C Tables 4.2.6.8 and 6.1.1.4'
H H 0.0000 0.0000 'International Tables Vol C Tables 4.2.6.8 and 6.1.1.4'
N N 0.0061 0.0033 'International Tables Vol C Tables 4.2.6.8 and 6.1.1.4'
O O 0.0106 0.0060 'International Tables Vol C Tables 4.2.6.8 and 6.1.1.4'
Si Si 0.0817 0.0704 'International Tables Vol C Tables 4.2.6.8 and 6.1.1.4'
Sn Sn -0.6537 1.4246 'International Tables Vol C Tables 4.2.6.8 and 6.1.1.4'

loop_
_geom_angle_atom_site_label_1
_geom_angle_atom_site_label_2
_geom_angle_atom_site_label_3
_geom_angle
O8 Sn4 O5 105.07(7)
O8 Sn4 O6 71.06(7)
O5 Sn4 O6 72.16(6)
O8 Sn4 O7 71.99(6)
O5 Sn4 O7 72.03(6)
O6 Sn4 O7 118.25(6)
N1 Sn2 O1 88.64(8)
N1 Sn2 O3 85.08(7)
O1 Sn2 O3 73.45(7)
N2 Sn3 O2 89.65(8)
N2 Sn3 O4 89.61(8)
O2 Sn3 O4 72.99(7)
O1 Sn1 O4 106.58(7)
O1 Sn1 O3 72.43(7)
O4 Sn1 O3 72.48(6)
O1 Sn1 O2 71.91(6)
O4 Sn1 O2 71.24(7)
O3 Sn1 O2 117.80(7)
N3 Sn5 O7 88.52(7)
N3 Sn5 O5 88.90(8)
O7 Sn5 O5 74.57(7)
N4 Sn6 O6 85.78(7)
N4 Sn6 O8 90.57(8)
O6 Sn6 O8 72.93(7)
N3 Si6 C42 111.61(13)
N3 Si6 C40 114.50(13)
C42 Si6 C40 107.55(15)
N3 Si6 C41 110.39(13)
C42 Si6 C41 107.65(16)
C40 Si6 C41 104.70(15)
N1 Si2 C18 114.69(13)
N1 Si2 C16 112.49(13)
C18 Si2 C16 105.28(15)
N1 Si2 C17 109.06(12)
C18 Si2 C17 107.61(15)
C16 Si2 C17 107.35(15)
N4 Si7 C43 113.26(13)
N4 Si7 C45 111.86(13)
C43 Si7 C45 107.47(16)
N4 Si7 C44 111.34(13)
C43 Si7 C44 107.04(16)
C45 Si7 C44 105.44(15)
N1 Si1 C13 110.43(13)
N1 Si1 C14 111.89(12)
C13 Si1 C14 108.44(15)
N1 Si1 C15 114.21(13)
C13 Si1 C15 107.98(15)
C14 Si1 C15 103.51(15)
N2 Si4 C23 112.05(13)
N2 Si4 C24 109.08(13)
C23 Si4 C24 109.91(15)
N2 Si4 C22 114.55(14)
C23 Si4 C22 105.75(17)
C24 Si4 C22 105.22(16)
N2 Si3 C19 110.96(14)
N2 Si3 C21 114.56(13)
C19 Si3 C21 108.49(16)
N2 Si3 C20 111.25(13)
C19 Si3 C20 109.04(18)
C21 Si3 C20 102.10(16)
N4 Si8 C47 110.14(13)
N4 Si8 C48 111.02(13)
C47 Si8 C48 108.62(16)
N4 Si8 C46 113.78(14)
C47 Si8 C46 109.41(17)
C48 Si8 C46 103.60(17)
N3 Si5 C38 110.07(13)
N3 Si5 C39 114.23(15)
C38 Si5 C39 105.52(19)
N3 Si5 C37 111.68(13)
C38 Si5 C37 108.56(18)
C39 Si5 C37 106.4(2)
C1 O2 Sn3 123.33(15)
C1 O2 Sn1 116.30(15)
Sn3 O2 Sn1 103.60(7)
C8 O3 Sn2 127.97(15)
C8 O3 Sn1 115.41(15)
Sn2 O3 Sn1 102.34(7)
O3 C8 C9 122.7(2)
O3 C8 C7 117.2(2)
C9 C8 C7 120.1(2)
Si5 N3 Si6 125.72(13)
Si5 N3 Sn5 117.75(11)
Si6 N3 Sn5 116.09(11)
Si4 N2 Si3 123.43(13)
Si4 N2 Sn3 115.35(11)
Si3 N2 Sn3 120.70(12)
C7 O4 Sn3 133.97(16)
C7 O4 Sn1 116.73(15)
Sn3 O4 Sn1 103.91(7)
C2 O1 Sn2 127.95(16)
C2 O1 Sn1 118.58(15)
Sn2 O1 Sn1 104.59(7)
O4 C7 C12 123.3(2)
O4 C7 C8 117.2(2)
C12 C7 C8 119.5(2)
O2 C1 C6 123.8(2)
O2 C1 C2 116.6(2)
C6 C1 C2 119.6(3)
C7 C12 C11 120.2(3)
O1 C2 C3 123.3(2)
O1 C2 C1 116.6(2)
C3 C2 C1 120.1(2)
C11 C10 C9 120.1(3)
C2 C3 C4 119.8(3)
C1 C6 C5 120.0(3)
C10 C11 C12 120.1(3)
C5 C4 C3 120.0(3)
C32 O7 Sn5 120.71(15)
C32 O7 Sn4 115.22(15)
Sn5 O7 Sn4 101.41(7)
C25 O6 Sn6 119.47(15)
C25 O6 Sn4 115.22(15)
Sn6 O6 Sn4 101.28(7)
C26 O5 Sn5 125.77(15)
C26 O5 Sn4 117.38(15)
Sn5 O5 Sn4 103.11(7)
C31 O8 Sn6 129.68(17)
C31 O8 Sn4 118.72(16)
Sn6 O8 Sn4 103.21(8)
Si1 N1 Si2 122.40(13)
Si1 N1 Sn2 121.03(11)
Si2 N1 Sn2 115.49(11)
Si8 N4 Si7 121.99(13)
Si8 N4 Sn6 119.49(11)
Si7 N4 Sn6 117.21(11)
O6 C25 C30 122.8(2)
O6 C25 C26 117.5(2)
C30 C25 C26 119.7(2)
O7 C32 C33 123.2(2)
O7 C32 C31 117.4(2)
C33 C32 C31 119.3(2)
O5 C26 C27 123.4(2)
O5 C26 C25 116.7(2)
C27 C26 C25 119.8(2)
C32 C33 C34 120.2(3)
C8 C9 C10 120.0(3)
O8 C31 C36 123.3(2)
O8 C31 C32 116.4(2)
C36 C31 C32 120.2(2)
C26 C27 C28 119.9(3)
C29 C30 C25 120.0(3)
C34 C35 C36 119.8(3)
C29 C28 C27 120.3(3)
C28 C29 C30 120.2(3)
C35 C34 C33 120.4(3)
C31 C36 C35 120.0(3)
C4 C5 C6 120.6(3)

loop_
_geom_bond_atom_site_label_1
_geom_bond_atom_site_label_2
_geom_bond_distance
Sn4 O8 2.2032(19)
Sn4 O5 2.2251(18)
Sn4 O6 2.2753(18)
Sn4 O7 2.2893(17)
Sn2 N1 2.101(2)
Sn2 O1 2.1943(18)
Sn2 O3 2.2132(18)
Sn3 N2 2.095(2)
Sn3 O2 2.1814(18)
Sn3 O4 2.2166(18)
Sn1 O1 2.2052(18)
Sn1 O4 2.2235(18)
Sn1 O3 2.2549(18)
Sn1 O2 2.2676(17)
Sn5 N3 2.085(2)
Sn5 O7 2.1857(17)
Sn5 O5 2.1973(18)
Sn6 N4 2.081(2)
Sn6 O6 2.1838(18)
Sn6 O8 2.1965(19)
Si6 N3 1.737(2)
Si6 C42 1.863(3)
Si6 C40 1.866(3)
Si6 C41 1.874(3)
Si2 N1 1.740(2)
Si2 C18 1.865(3)
Si2 C16 1.867(3)
Si2 C17 1.874(3)
Si7 N4 1.745(2)
Si7 C43 1.867(3)
Si7 C45 1.869(3)
Si7 C44 1.873(3)
Si1 N1 1.733(2)
Si1 C13 1.871(3)
Si1 C14 1.872(3)
Si1 C15 1.878(3)
Si4 N2 1.737(2)
Si4 C23 1.864(3)
Si4 C24 1.868(3)
Si4 C22 1.872(3)
Si3 N2 1.737(2)
Si3 C19 1.868(3)
Si3 C21 1.868(3)
Si3 C20 1.869(3)
Si8 N4 1.742(2)
Si8 C47 1.863(3)
Si8 C48 1.865(3)
Si8 C46 1.875(4)
Si5 N3 1.736(2)
Si5 C38 1.864(3)
Si5 C39 1.867(4)
Si5 C37 1.868(4)
O2 C1 1.368(3)
O3 C8 1.372(3)
C8 C9 1.385(4)
C8 C7 1.393(4)
O4 C7 1.370(3)
O1 C2 1.367(3)
C7 C12 1.383(4)
C1 C6 1.383(4)
C1 C2 1.402(4)
C12 C11 1.389(4)
C2 C3 1.381(4)
C10 C11 1.379(4)
C10 C9 1.385(4)
C3 C4 1.393(4)
C6 C5 1.384(4)
C4 C5 1.377(4)
O7 C32 1.372(3)
O6 C25 1.374(3)
O5 C26 1.374(3)
O8 C31 1.372(3)
C25 C30 1.388(4)
C25 C26 1.399(3)
C32 C33 1.383(4)
C32 C31 1.398(4)
C26 C27 1.383(4)
C33 C34 1.390(4)
C31 C36 1.376(4)
C27 C28 1.392(4)
C30 C29 1.388(4)
C35 C34 1.372(4)
C35 C36 1.396(4)
C28 C29 1.375(4)
